data_7001093
loop_
_publ_author_name
'Lazari, Gerasimi'
'Stamatatos, Theocharis C.'
'Raptopoulou, Catherine P.'
'Psycharis, Vassilis'
'Pissas, Michael'
'Perlepes, Spyros P.'
'Boudalis, Athanassios K.'

_publ_section_title
;
 A metamagnetic 2D copper(ii)-azide complex with 1D ferromagnetism and
 a hysteretic spin-flop transition
;
_journal_issue 17
_journal_name_full 'Dalton Transactions'
_journal_page_first 3215
_journal_page_last 3221
_journal_paper_doi 10.1039/b823423j
_journal_year 2009
_chemical_formula_sum 'C6 H14 Cu3 N20 O2'
_chemical_formula_weight 588.95
_chemical_name_systematic
;
?
;
_space_group_IT_number 14
_symmetry_cell_setting monoclinic
_symmetry_space_group_name_Hall '-P 2yn'
_symmetry_space_group_name_H-M 'P 1 21/n 1'
_atom_sites_solution_hydrogens geom
_atom_sites_solution_primary direct
_atom_sites_solution_secondary difmap
_audit_creation_method SHELXL-97
_cell_angle_alpha 90.00
_cell_angle_beta 93.960(10)
_cell_angle_gamma 90.00
_cell_formula_units_Z 2
_cell_length_a 5.609(3)
_cell_length_b 7.868(4)
_cell_length_c 23.070(10)
_cell_measurement_reflns_used 25
_cell_measurement_temperature 298
_cell_measurement_theta_max 11.0
_cell_measurement_theta_min 5.5
_cell_volume 1015.7(9)
_computing_structure_refinement 'SHELXL-97 (Sheldrick, 1997)'
_computing_structure_solution 'SHELXS-97 (Sheldrick, 1997)'
_diffrn_ambient_temperature 298
_diffrn_measured_fraction_theta_full 0.999
_diffrn_measured_fraction_theta_max 0.999
_diffrn_measurement_device_type 'Crystal Logic Dual Goniometer'
_diffrn_measurement_method '\q/2\q scans'
_diffrn_radiation_monochromator graphite
_diffrn_radiation_source 'fine-focus sealed tube'
_diffrn_radiation_type MoK\a
_diffrn_radiation_wavelength 0.71073
_diffrn_reflns_av_R_equivalents 0.0163
_diffrn_reflns_av_sigmaI/netI 0.0462
_diffrn_reflns_limit_h_max 0
_diffrn_reflns_limit_h_min -6
_diffrn_reflns_limit_k_max 9
_diffrn_reflns_limit_k_min 0
_diffrn_reflns_limit_l_max 27
_diffrn_reflns_limit_l_min -27
_diffrn_reflns_number 1992
_diffrn_reflns_theta_full 25.00
_diffrn_reflns_theta_max 25.00
_diffrn_reflns_theta_min 2.74
_diffrn_standards_decay_% -2.9
_diffrn_standards_interval_count 97
_diffrn_standards_number 3
_exptl_absorpt_coefficient_mu 3.165
_exptl_absorpt_correction_type none
_exptl_crystal_colour green
_exptl_crystal_density_diffrn 1.926
_exptl_crystal_density_method 'not measured'
_exptl_crystal_description parall
_exptl_crystal_F_000 586
_exptl_crystal_size_max 0.48
_exptl_crystal_size_mid 0.20
_exptl_crystal_size_min 0.18
_refine_diff_density_max 0.491
_refine_diff_density_min -0.404
_refine_diff_density_rms 0.081
_refine_ls_extinction_method none
_refine_ls_goodness_of_fit_ref 1.059
_refine_ls_hydrogen_treatment mixed
_refine_ls_matrix_type full
_refine_ls_number_parameters 148
_refine_ls_number_reflns 1796
_refine_ls_number_restraints 0
_refine_ls_restrained_S_all 1.059
_refine_ls_R_factor_all 0.0344
_refine_ls_R_factor_gt 0.0300
_refine_ls_shift/su_max 0.003
_refine_ls_shift/su_mean 0.000
_refine_ls_structure_factor_coef Fsqd
_refine_ls_weighting_details 'calc w=1/[\s^2^(Fo^2^)+(0.0368P)^2^+0.2804P] where P=(Fo^2^+2Fc^2^)/3'
_refine_ls_weighting_scheme calc
_refine_ls_wR_factor_gt 0.0793
_refine_ls_wR_factor_ref 0.0821
_reflns_number_gt 1625
_reflns_number_total 1796
_reflns_threshold_expression >2sigma(I)
_cod_data_source_file b823423j.txt
_cod_data_source_block pegl86
_cod_original_sg_symbol_H-M P21/n
_cod_database_code 7001093

loop_
_symmetry_equiv_pos_as_xyz
'x, y, z'
'x+1/2, -y+1/2, z+1/2'
'-x, -y, -z'
'-x-1/2, y-1/2, -z-1/2'

loop_
_atom_site_label
_atom_site_type_symbol
_atom_site_fract_x
_atom_site_fract_y
_atom_site_fract_z
_atom_site_U_iso_or_equiv
_atom_site_adp_type
_atom_site_occupancy
_atom_site_symmetry_multiplicity
_atom_site_calc_flag
_atom_site_refinement_flags
_atom_site_disorder_assembly
_atom_site_disorder_group
Cu1 Cu 0.0000 0.0000 0.0000 0.02964(16) Uani 1 2 d S . .
Cu2 Cu 0.46576(6) -0.18158(4) 0.041987(14) 0.03001(15) Uani 1 1 d . . .
N1 N 0.1902(4) -0.0614(3) 0.07404(10) 0.0317(5) Uani 1 1 d . . .
N2 N 0.1927(5) 0.0061(4) 0.12072(12) 0.0417(7) Uani 1 1 d . . .
N3 N 0.1891(8) 0.0646(6) 0.16560(16) 0.0897(14) Uani 1 1 d . . .
N4 N -0.2814(4) 0.1108(3) 0.03238(10) 0.0306(5) Uani 1 1 d . . .
N5 N -0.2787(5) 0.2009(4) 0.07565(12) 0.0421(7) Uani 1 1 d . . .
N6 N -0.2831(8) 0.2839(5) 0.11594(16) 0.0854(14) Uani 1 1 d . . .
O1 O 0.6211(4) -0.2147(3) 0.12074(9) 0.0401(5) Uani 1 1 d . . .
C1 C 0.8038(6) -0.3013(4) 0.13094(14) 0.0366(7) Uani 1 1 d . . .
N10 N 0.9099(5) -0.3234(4) 0.18282(12) 0.0439(7) Uani 1 1 d . . .
C2 C 0.8215(8) -0.2438(6) 0.23369(17) 0.0662(11) Uani 1 1 d . . .
H2A H 0.9462 -0.1769 0.2530 0.086 Uiso 1 1 calc R . .
H2B H 0.7712 -0.3299 0.2597 0.086 Uiso 1 1 calc R . .
H2C H 0.6883 -0.1719 0.2221 0.086 Uiso 1 1 calc R . .
C3 C 1.1281(7) -0.4266(6) 0.19050(18) 0.0683(12) Uani 1 1 d . . .
H3A H 1.1751 -0.4626 0.1532 0.089 Uiso 1 1 calc R . .
H3B H 1.0979 -0.5245 0.2137 0.089 Uiso 1 1 calc R . .
H3C H 1.2538 -0.3601 0.2096 0.089 Uiso 1 1 calc R . .
N7 N 0.7381(4) -0.2692(3) 0.00168(12) 0.0345(6) Uani 1 1 d . . .
N8 N 0.7340(4) -0.4056(3) -0.02090(11) 0.0352(6) Uani 1 1 d . . .
N9 N 0.7369(6) -0.5368(4) -0.04301(16) 0.0560(8) Uani 1 1 d . . .
H1 H 0.866(6) -0.348(4) 0.1037(15) 0.027(8) Uiso 1 1 d . . .

loop_
_atom_site_aniso_label
_atom_site_aniso_U_11
_atom_site_aniso_U_22
_atom_site_aniso_U_33
_atom_site_aniso_U_23
_atom_site_aniso_U_13
_atom_site_aniso_U_12
Cu1 0.0218(3) 0.0396(3) 0.0273(3) -0.0025(2) -0.00036(19) 0.0094(2)
Cu2 0.0233(2) 0.0347(2) 0.0315(2) -0.00173(14) -0.00121(15) 0.00755(14)
N1 0.0261(12) 0.0410(13) 0.0274(13) -0.0030(11) -0.0025(10) 0.0084(11)
N2 0.0353(15) 0.0514(16) 0.0372(16) -0.0052(13) -0.0058(12) 0.0095(12)
N3 0.094(3) 0.125(4) 0.047(2) -0.039(2) -0.015(2) 0.032(3)
N4 0.0243(12) 0.0390(14) 0.0282(12) -0.0058(11) -0.0006(9) 0.0074(11)
N5 0.0400(16) 0.0449(16) 0.0407(16) -0.0023(13) -0.0033(12) 0.0085(12)
N6 0.105(3) 0.092(3) 0.057(2) -0.040(2) -0.016(2) 0.033(3)
O1 0.0339(12) 0.0485(13) 0.0366(12) 0.0009(10) -0.0061(9) 0.0103(10)
C1 0.0350(17) 0.0423(18) 0.0324(17) 0.0012(14) 0.0002(14) 0.0034(14)
N10 0.0352(14) 0.0574(18) 0.0378(15) 0.0074(12) -0.0057(12) 0.0042(12)
C2 0.068(3) 0.088(3) 0.042(2) -0.004(2) -0.0013(18) 0.011(2)
C3 0.050(2) 0.097(3) 0.056(2) 0.018(2) -0.0101(18) 0.026(2)
N7 0.0246(12) 0.0314(13) 0.0477(15) -0.0051(12) 0.0043(11) 0.0024(10)
N8 0.0256(12) 0.0396(16) 0.0405(14) 0.0027(13) 0.0022(11) 0.0049(11)
N9 0.0545(19) 0.0367(16) 0.079(2) -0.0196(16) 0.0188(16) -0.0012(14)

loop_
_atom_type_symbol
_atom_type_description
_atom_type_scat_dispersion_real
_atom_type_scat_dispersion_imag
_atom_type_scat_source
C C 0.0033 0.0016 'International Tables Vol C Tables 4.2.6.8 and 6.1.1.4'
H H 0.0000 0.0000 'International Tables Vol C Tables 4.2.6.8 and 6.1.1.4'
N N 0.0061 0.0033 'International Tables Vol C Tables 4.2.6.8 and 6.1.1.4'
O O 0.0106 0.0060 'International Tables Vol C Tables 4.2.6.8 and 6.1.1.4'
Cu Cu 0.3201 1.2651 'International Tables Vol C Tables 4.2.6.8 and 6.1.1.4'

loop_
_geom_angle_atom_site_label_1
_geom_angle_atom_site_label_2
_geom_angle_atom_site_label_3
_geom_angle
_geom_angle_site_symmetry_1
_geom_angle_site_symmetry_3
_geom_angle_publ_flag
N4 Cu1 N4 180.00(14) 3 . ?
N4 Cu1 N1 79.96(10) 3 . ?
N4 Cu1 N1 100.04(10) . . ?
N4 Cu1 N1 100.04(10) 3 3 ?
N4 Cu1 N1 79.96(10) . 3 ?
N1 Cu1 N1 180.00(16) . 3 ?
N7 Cu2 O1 94.64(10) . . ?
N7 Cu2 N1 170.81(11) . . ?
O1 Cu2 N1 91.45(10) . . ?
N7 Cu2 N4 93.66(10) . 3 ?
O1 Cu2 N4 169.85(9) . 3 ?
N1 Cu2 N4 79.63(10) . 3 ?
N2 N1 Cu2 125.5(2) . . ?
N2 N1 Cu1 129.0(2) . . ?
Cu2 N1 Cu1 100.27(11) . . ?
N3 N2 N1 177.1(4) . . ?
N5 N4 Cu1 126.4(2) . . ?
N5 N4 Cu2 120.7(2) . 3 ?
Cu1 N4 Cu2 100.05(11) . 3 ?
N6 N5 N4 178.0(4) . . ?
C1 O1 Cu2 123.6(2) . . ?
O1 C1 N10 124.3(3) . . ?
O1 C1 H1 119(2) . . ?
N10 C1 H1 116(2) . . ?
C1 N10 C2 121.5(3) . . ?
C1 N10 C3 120.4(3) . . ?
C2 N10 C3 118.1(3) . . ?
N10 C2 H2A 109.5 . . ?
N10 C2 H2B 109.5 . . ?
H2A C2 H2B 109.5 . . ?
N10 C2 H2C 109.5 . . ?
H2A C2 H2C 109.5 . . ?
H2B C2 H2C 109.5 . . ?
N10 C3 H3A 109.5 . . ?
N10 C3 H3B 109.5 . . ?
H3A C3 H3B 109.5 . . ?
N10 C3 H3C 109.5 . . ?
H3A C3 H3C 109.5 . . ?
H3B C3 H3C 109.5 . . ?
N8 N7 Cu2 122.0(2) . . ?
N9 N8 N7 178.0(3) . . ?

loop_
_geom_bond_atom_site_label_1
_geom_bond_atom_site_label_2
_geom_bond_distance
_geom_bond_site_symmetry_2
_geom_bond_publ_flag
Cu1 N4 1.993(2) 3 ?
Cu1 N4 1.993(2) . ?
Cu1 N1 2.009(2) . ?
Cu1 N1 2.009(2) 3 ?
Cu2 N7 1.967(3) . ?
Cu2 O1 1.977(2) . ?
Cu2 N1 1.997(2) . ?
Cu2 N4 2.019(2) 3 ?
N1 N2 1.200(4) . ?
N2 N3 1.135(4) . ?
N4 N5 1.223(4) . ?
N4 Cu2 2.019(2) 3 ?
N5 N6 1.138(4) . ?
O1 C1 1.239(4) . ?
C1 N10 1.311(4) . ?
C1 H1 0.83(3) . ?
N10 C2 1.448(5) . ?
N10 C3 1.469(4) . ?
C2 H2A 0.9600 . ?
C2 H2B 0.9600 . ?
C2 H2C 0.9600 . ?
C3 H3A 0.9600 . ?
C3 H3B 0.9600 . ?
C3 H3C 0.9600 . ?
N7 N8 1.193(4) . ?
N8 N9 1.152(4) . ?
